data_7002462
loop_
_publ_author_name
'Howard, Ruth H.'
'Alonso-Moreno, Carlos'
'Broomfield, Lewis M.'
'Hughes, David L.'
'Wright, Joseph A.'
'Bochmann, Manfred'

_publ_section_title
;
 Synthesis and structures of complexes with axially chiral
 isoquinolinyl-naphtholate ligands
;
_journal_issue 40
_journal_name_full 'Dalton Transactions'
_journal_page_first 8667
_journal_page_last 8682
_journal_paper_doi 10.1039/b907982c
_journal_year 2009
_chemical_formula_moiety 'C54 H56 N2 O2 Zn, 2(C H2 Cl2)'
_chemical_formula_structural '[Zn{L(H)}2].2(CH2Cl2)'
_chemical_formula_sum 'C56 H60 Cl4 N2 O2 Zn'
_chemical_formula_weight 1000.23
_space_group_IT_number 14
_symmetry_cell_setting monoclinic
_symmetry_Int_Tables_number 14
_symmetry_space_group_name_Hall '-P 2yn'
_symmetry_space_group_name_H-M 'P 1 21/n 1'
_atom_sites_solution_hydrogens geom
_atom_sites_solution_primary heavy
_atom_sites_solution_secondary difmap
_cell_angle_alpha 90.00
_cell_angle_beta 101.385(5)
_cell_angle_gamma 90.00
_cell_formula_units_Z 4
_cell_length_a 11.3702(7)
_cell_length_b 22.8448(8)
_cell_length_c 19.5818(10)
_cell_measurement_temperature 140(1)
_cell_volume 4986.3(4)
_computing_cell_refinement
;
CrysAlis RED, Oxford Diffraction Ltd., Version 1.171.29.9
;
_computing_data_collection
;
CrysAlis CCD, Oxford Diffraction Ltd., Version 1.171.29.9
;
_computing_data_reduction
;
CrysAlis RED, Oxford Diffraction Ltd., Version 1.171.29.9
;
_computing_molecular_graphics 'ORTEP (Johnson, 1971)'
_computing_publication_material 'SHELXL-97 (Sheldrick, 1997b)'
_computing_structure_refinement 'SHELXL-97 (Sheldrick, 1997b)'
_computing_structure_solution 'SHELXS-97 (Sheldrick, 1997a)'
_diffrn_ambient_temperature 140(1)
_diffrn_detector_area_resol_mean 16.0050
_diffrn_measured_fraction_theta_full 0.992
_diffrn_measured_fraction_theta_max 0.992
_diffrn_measurement_device_type 'Oxford Diffraction Xcalibur 3/CCD'
_diffrn_measurement_method 'Thin slice \f and \w scans'
_diffrn_radiation_monochromator graphite
_diffrn_radiation_source 'Enhance (Mo) X-ray Source'
_diffrn_radiation_type Mo-K\a
_diffrn_radiation_wavelength 0.71073
_diffrn_reflns_av_R_equivalents 0.0406
_diffrn_reflns_av_sigmaI/netI 0.0431
_diffrn_reflns_limit_h_max 14
_diffrn_reflns_limit_h_min -14
_diffrn_reflns_limit_k_max 29
_diffrn_reflns_limit_k_min -29
_diffrn_reflns_limit_l_max 25
_diffrn_reflns_limit_l_min -25
_diffrn_reflns_number 60843
_diffrn_reflns_theta_full 27.50
_diffrn_reflns_theta_max 27.50
_diffrn_reflns_theta_min 3.54
_exptl_absorpt_coefficient_mu 0.751
_exptl_absorpt_correction_T_max 0.893
_exptl_absorpt_correction_T_min 0.717
_exptl_absorpt_correction_type multi-scan
_exptl_absorpt_process_details
;
CrysAlis RED, Oxford Diffraction Ltd., Version 1.171.29.9
Empirical absorption correction using spherical harmonics,
implemented in SCALE3 ABSPACK scaling algorithm.
;
_exptl_crystal_colour yellow
_exptl_crystal_density_diffrn 1.332
_exptl_crystal_density_method 'not measured'
_exptl_crystal_description plate
_exptl_crystal_F_000 2096
_exptl_crystal_size_max 0.59
_exptl_crystal_size_mid 0.52
_exptl_crystal_size_min 0.15
_refine_diff_density_max 1.063
_refine_diff_density_min -0.741
_refine_diff_density_rms 0.066
_refine_ls_extinction_method none
_refine_ls_goodness_of_fit_ref 1.059
_refine_ls_hydrogen_treatment constr
_refine_ls_matrix_type full
_refine_ls_number_parameters 586
_refine_ls_number_reflns 11364
_refine_ls_number_restraints 0
_refine_ls_restrained_S_all 1.059
_refine_ls_R_factor_all 0.0712
_refine_ls_R_factor_gt 0.0425
_refine_ls_shift/su_max 0.002
_refine_ls_shift/su_mean 0.000
_refine_ls_structure_factor_coef Fsqd
_refine_ls_weighting_details 'calc w=1/[\s^2^(Fo^2^)+(0.0672P)^2^+0.0000P] where P=(Fo^2^+2Fc^2^)/3'
_refine_ls_weighting_scheme calc
_refine_ls_wR_factor_gt 0.1099
_refine_ls_wR_factor_ref 0.1172
_reflns_number_gt 7776
_reflns_number_total 11364
_reflns_threshold_expression I>2sigma(I)
_cod_data_source_file b907982c.txt
_cod_data_source_block 13
_cod_original_sg_symbol_H-M 'P 21/n'
_cod_database_code 7002462

loop_
_symmetry_equiv_pos_as_xyz
'x, y, z'
'-x+1/2, y+1/2, -z+1/2'
'-x, -y, -z'
'x-1/2, -y-1/2, z-1/2'

loop_
_atom_site_label
_atom_site_type_symbol
_atom_site_fract_x
_atom_site_fract_y
_atom_site_fract_z
_atom_site_U_iso_or_equiv
_atom_site_adp_type
_atom_site_occupancy
_atom_site_symmetry_multiplicity
_atom_site_calc_flag
_atom_site_refinement_flags
_atom_site_disorder_assembly
_atom_site_disorder_group
Zn Zn 0.61836(2) 0.770232(11) 0.372243(11) 0.01485(8) Uani 1 1 d . . .
C1 C 0.56694(18) 0.81494(9) 0.50790(10) 0.0139(4) Uani 1 1 d . . .
C2 C 0.50411(18) 0.76502(9) 0.47873(10) 0.0127(4) Uani 1 1 d . . .
O2 O 0.54996(12) 0.72742(6) 0.43914(7) 0.0147(3) Uani 1 1 d . . .
C3 C 0.38541(18) 0.75320(9) 0.49236(10) 0.0139(4) Uani 1 1 d . . .
C4 C 0.32900(19) 0.79743(10) 0.51998(10) 0.0173(4) Uani 1 1 d . . .
H4 H 0.2516 0.7909 0.5271 0.021 Uiso 1 1 calc R . .
C5 C 0.3159(2) 0.89886(10) 0.56030(10) 0.0181(4) Uani 1 1 d . . .
H5 H 0.2352 0.8925 0.5606 0.022 Uiso 1 1 calc R . .
C6 C 0.3646(2) 0.95277(10) 0.58123(11) 0.0191(5) Uani 1 1 d . . .
C7 C 0.4873(2) 0.95976(10) 0.57944(11) 0.0219(5) Uani 1 1 d . . .
H7 H 0.5239 0.9954 0.5933 0.026 Uiso 1 1 calc R . .
C8 C 0.5547(2) 0.91628(10) 0.55812(11) 0.0201(5) Uani 1 1 d . . .
H8 H 0.6354 0.9231 0.5582 0.024 Uiso 1 1 calc R . .
C9 C 0.50397(19) 0.86102(9) 0.53582(10) 0.0150(4) Uani 1 1 d . . .
C10 C 0.38234(19) 0.85285(9) 0.53841(10) 0.0160(4) Uani 1 1 d . . .
C11 C 0.69718(18) 0.81958(9) 0.50790(10) 0.0144(4) Uani 1 1 d . . .
N12 N 0.73265(15) 0.81384(8) 0.44723(9) 0.0147(4) Uani 1 1 d . . .
C13 C 0.85118(19) 0.81846(9) 0.44384(11) 0.0173(4) Uani 1 1 d . . .
H13 H 0.8727 0.8157 0.4005 0.021 Uiso 1 1 calc R . .
C14 C 0.93871(19) 0.82697(10) 0.50095(12) 0.0204(5) Uani 1 1 d . . .
H14 H 1.0182 0.8313 0.4965 0.024 Uiso 1 1 calc R . .
C15 C 0.9957(2) 0.83171(10) 0.62972(12) 0.0238(5) Uani 1 1 d . . .
H15 H 1.0765 0.8340 0.6275 0.029 Uiso 1 1 calc R . .
C16 C 0.9629(2) 0.83086(11) 0.69269(12) 0.0266(5) Uani 1 1 d . . .
H16 H 1.0214 0.8323 0.7332 0.032 Uiso 1 1 calc R . .
C17 C 0.8410(2) 0.82788(10) 0.69706(12) 0.0255(5) Uani 1 1 d . . .
H17 H 0.8194 0.8274 0.7405 0.031 Uiso 1 1 calc R . .
C18 C 0.7537(2) 0.82571(10) 0.63781(11) 0.0203(5) Uani 1 1 d . . .
H18 H 0.6734 0.8240 0.6414 0.024 Uiso 1 1 calc R . .
C19 C 0.78471(19) 0.82608(9) 0.57142(11) 0.0163(4) Uani 1 1 d . . .
C20 C 0.90762(19) 0.82920(9) 0.56699(11) 0.0176(4) Uani 1 1 d . . .
C301 C 0.32729(19) 0.69309(9) 0.47525(11) 0.0164(4) Uani 1 1 d . . .
C302 C 0.2137(2) 0.68689(11) 0.50559(12) 0.0246(5) Uani 1 1 d . . .
H30A H 0.1791 0.6489 0.4943 0.037 Uiso 1 1 calc R . .
H30B H 0.1570 0.7165 0.4862 0.037 Uiso 1 1 calc R . .
H30C H 0.2338 0.6913 0.5553 0.037 Uiso 1 1 calc R . .
C303 C 0.4136(2) 0.64478(10) 0.50848(13) 0.0241(5) Uani 1 1 d . . .
H30D H 0.3764 0.6073 0.4978 0.036 Uiso 1 1 calc R . .
H30E H 0.4323 0.6501 0.5581 0.036 Uiso 1 1 calc R . .
H30F H 0.4860 0.6467 0.4903 0.036 Uiso 1 1 calc R . .
C304 C 0.2943(2) 0.68357(11) 0.39624(11) 0.0250(5) Uani 1 1 d . . .
H30G H 0.2578 0.6458 0.3867 0.038 Uiso 1 1 calc R . .
H30H H 0.3656 0.6856 0.3769 0.038 Uiso 1 1 calc R . .
H30I H 0.2390 0.7134 0.3756 0.038 Uiso 1 1 calc R . .
C601 C 0.2872(2) 1.00104(10) 0.60403(11) 0.0222(5) Uani 1 1 d . . .
C602 C 0.1869(2) 1.01846(11) 0.54285(13) 0.0295(6) Uani 1 1 d . . .
H60A H 0.1400 0.9846 0.5262 0.044 Uiso 1 1 calc R . .
H60B H 0.2216 1.0343 0.5060 0.044 Uiso 1 1 calc R . .
H60C H 0.1365 1.0474 0.5581 0.044 Uiso 1 1 calc R . .
C603 C 0.2287(3) 0.97921(11) 0.66362(13) 0.0313(6) Uani 1 1 d . . .
H60D H 0.1823 0.9447 0.6489 0.047 Uiso 1 1 calc R . .
H60E H 0.1773 1.0092 0.6758 0.047 Uiso 1 1 calc R . .
H60F H 0.2900 0.9701 0.7034 0.047 Uiso 1 1 calc R . .
C604 C 0.3609(2) 1.05578(10) 0.62950(12) 0.0268(5) Uani 1 1 d . . .
H60G H 0.3095 1.0849 0.6435 0.040 Uiso 1 1 calc R . .
H60H H 0.3962 1.0710 0.5925 0.040 Uiso 1 1 calc R . .
H60I H 0.4231 1.0457 0.6684 0.040 Uiso 1 1 calc R . .
C31 C 0.66423(18) 0.82124(9) 0.23749(10) 0.0141(4) Uani 1 1 d . . .
C32 C 0.73390(17) 0.77283(9) 0.26572(9) 0.0128(4) Uani 1 1 d . . .
O32 O 0.69229(13) 0.73278(6) 0.30424(7) 0.0155(3) Uani 1 1 d . . .
C33 C 0.85331(18) 0.76597(9) 0.25164(10) 0.0145(4) Uani 1 1 d . . .
C34 C 0.90202(19) 0.81175(10) 0.22245(10) 0.0180(4) Uani 1 1 d . . .
H34 H 0.9798 0.8078 0.2147 0.022 Uiso 1 1 calc R . .
C35 C 0.8978(2) 0.91307(10) 0.17743(11) 0.0191(5) Uani 1 1 d . . .
H35 H 0.9785 0.9096 0.1753 0.023 Uiso 1 1 calc R . .
C36 C 0.8395(2) 0.96425(10) 0.15552(10) 0.0192(5) Uani 1 1 d . . .
C37 C 0.7172(2) 0.96775(10) 0.16075(11) 0.0211(5) Uani 1 1 d . . .
H37 H 0.6746 1.0018 0.1462 0.025 Uiso 1 1 calc R . .
C38 C 0.6598(2) 0.92284(10) 0.18641(11) 0.0192(5) Uani 1 1 d . . .
H38 H 0.5799 0.9275 0.1898 0.023 Uiso 1 1 calc R . .
C39 C 0.71837(19) 0.86943(9) 0.20797(10) 0.0154(4) Uani 1 1 d . . .
C40 C 0.84046(19) 0.86536(10) 0.20303(10) 0.0164(4) Uani 1 1 d . . .
C41 C 0.53457(18) 0.82259(9) 0.23885(10) 0.0142(4) Uani 1 1 d . . .
N42 N 0.50055(15) 0.81518(8) 0.29971(9) 0.0160(4) Uani 1 1 d . . .
C43 C 0.3823(2) 0.81916(10) 0.30375(12) 0.0210(5) Uani 1 1 d . . .
H43 H 0.3611 0.8149 0.3470 0.025 Uiso 1 1 calc R . .
C44 C 0.2939(2) 0.82915(10) 0.24680(12) 0.0231(5) Uani 1 1 d . . .
H44 H 0.2147 0.8338 0.2518 0.028 Uiso 1 1 calc R . .
C45 C 0.2353(2) 0.83631(11) 0.11818(12) 0.0263(5) Uani 1 1 d . . .
H45 H 0.1547 0.8395 0.1207 0.032 Uiso 1 1 calc R . .
C46 C 0.2676(2) 0.83536(10) 0.05500(12) 0.0270(5) Uani 1 1 d . . .
H46 H 0.2089 0.8375 0.0146 0.032 Uiso 1 1 calc R . .
C47 C 0.3885(2) 0.83113(10) 0.05005(12) 0.0245(5) Uani 1 1 d . . .
H47 H 0.4093 0.8304 0.0065 0.029 Uiso 1 1 calc R . .
C48 C 0.4765(2) 0.82805(10) 0.10894(11) 0.0202(5) Uani 1 1 d . . .
H48 H 0.5565 0.8256 0.1050 0.024 Uiso 1 1 calc R . .
C49 C 0.44626(19) 0.82861(9) 0.17566(11) 0.0157(4) Uani 1 1 d . . .
C50 C 0.32369(19) 0.83240(10) 0.18058(12) 0.0204(5) Uani 1 1 d . . .
C331 C 0.92100(19) 0.70806(10) 0.26981(11) 0.0176(4) Uani 1 1 d . . .
C332 C 0.8439(2) 0.65689(10) 0.23602(13) 0.0261(5) Uani 1 1 d . . .
H33A H 0.8867 0.6209 0.2475 0.039 Uiso 1 1 calc R . .
H33B H 0.8265 0.6619 0.1864 0.039 Uiso 1 1 calc R . .
H33C H 0.7703 0.6558 0.2530 0.039 Uiso 1 1 calc R . .
C333 C 0.9533(2) 0.69898(11) 0.34897(11) 0.0247(5) Uani 1 1 d . . .
H33D H 0.9958 0.6627 0.3590 0.037 Uiso 1 1 calc R . .
H33E H 0.8812 0.6979 0.3675 0.037 Uiso 1 1 calc R . .
H33F H 1.0030 0.7307 0.3699 0.037 Uiso 1 1 calc R . .
C334 C 1.0371(2) 0.70665(11) 0.24134(13) 0.0272(5) Uani 1 1 d . . .
H33G H 1.0777 0.6702 0.2536 0.041 Uiso 1 1 calc R . .
H33H H 1.0881 0.7384 0.2610 0.041 Uiso 1 1 calc R . .
H33I H 1.0184 0.7105 0.1916 0.041 Uiso 1 1 calc R . .
C361 C 0.8991(2) 1.01636(10) 0.12651(12) 0.0241(5) Uani 1 1 d . . .
C362 C 0.8331(3) 1.02875(11) 0.05155(13) 0.0330(6) Uani 1 1 d . . .
H36A H 0.8701 1.0614 0.0332 0.049 Uiso 1 1 calc R . .
H36B H 0.7506 1.0377 0.0515 0.049 Uiso 1 1 calc R . .
H36C H 0.8375 0.9949 0.0232 0.049 Uiso 1 1 calc R . .
C363 C 0.8928(3) 1.07065(12) 0.17134(15) 0.0448(8) Uani 1 1 d . . .
H36D H 0.9299 1.1031 0.1527 0.067 Uiso 1 1 calc R . .
H36E H 0.9341 1.0631 0.2182 0.067 Uiso 1 1 calc R . .
H36F H 0.8104 1.0798 0.1713 0.067 Uiso 1 1 calc R . .
C364 C 1.0306(2) 1.00444(12) 0.12452(15) 0.0365(6) Uani 1 1 d . . .
H36G H 1.0643 1.0380 0.1059 0.055 Uiso 1 1 calc R . .
H36H H 1.0360 0.9711 0.0955 0.055 Uiso 1 1 calc R . .
H36I H 1.0742 0.9968 0.1709 0.055 Uiso 1 1 calc R . .
C51 C 0.2143(3) 0.94330(15) 0.37346(18) 0.0598(9) Uani 1 1 d . . .
H51A H 0.2569 0.9474 0.4213 0.072 Uiso 1 1 calc R . .
H51B H 0.2727 0.9335 0.3453 0.072 Uiso 1 1 calc R . .
Cl52 Cl 0.11059(9) 0.88474(5) 0.36906(5) 0.0682(3) Uani 1 1 d . . .
Cl53 Cl 0.14977(11) 1.00928(5) 0.34565(5) 0.0807(3) Uani 1 1 d . . .
C61 C 0.1469(3) 0.49125(17) 0.37649(18) 0.0648(10) Uani 1 1 d . . .
H61A H 0.1194 0.4513 0.3798 0.078 Uiso 1 1 calc R . .
H61B H 0.2324 0.4923 0.3955 0.078 Uiso 1 1 calc R . .
Cl62 Cl 0.12091(11) 0.51251(7) 0.28903(6) 0.1053(5) Uani 1 1 d . . .
Cl63 Cl 0.07347(9) 0.53670(5) 0.42488(6) 0.0815(3) Uani 1 1 d . . .

loop_
_atom_site_aniso_label
_atom_site_aniso_U_11
_atom_site_aniso_U_22
_atom_site_aniso_U_33
_atom_site_aniso_U_23
_atom_site_aniso_U_13
_atom_site_aniso_U_12
Zn 0.01319(12) 0.02021(14) 0.01148(12) 0.00022(10) 0.00322(8) 0.00011(11)
C1 0.0124(10) 0.0185(11) 0.0108(9) 0.0016(8) 0.0022(8) -0.0015(8)
C2 0.0138(10) 0.0155(11) 0.0089(9) 0.0017(8) 0.0021(7) 0.0020(8)
O2 0.0147(7) 0.0162(8) 0.0146(7) -0.0009(6) 0.0059(5) 0.0000(6)
C3 0.0137(10) 0.0166(11) 0.0108(9) 0.0027(7) 0.0008(8) -0.0001(8)
C4 0.0121(10) 0.0241(12) 0.0165(10) 0.0001(9) 0.0050(8) -0.0009(9)
C5 0.0167(11) 0.0210(12) 0.0177(10) 0.0016(8) 0.0063(8) 0.0016(9)
C6 0.0238(12) 0.0189(12) 0.0154(10) 0.0010(8) 0.0055(9) 0.0052(9)
C7 0.0266(12) 0.0188(12) 0.0209(11) -0.0022(9) 0.0062(9) -0.0033(10)
C8 0.0184(11) 0.0212(12) 0.0220(11) -0.0019(9) 0.0067(9) -0.0034(9)
C9 0.0156(10) 0.0177(11) 0.0120(9) 0.0013(8) 0.0036(8) 0.0000(8)
C10 0.0181(11) 0.0171(11) 0.0129(10) 0.0009(8) 0.0033(8) 0.0012(9)
C11 0.0145(10) 0.0123(11) 0.0161(10) -0.0002(8) 0.0025(8) -0.0011(8)
N12 0.0132(9) 0.0166(9) 0.0147(8) -0.0003(7) 0.0040(7) -0.0009(7)
C13 0.0154(10) 0.0191(11) 0.0196(11) -0.0007(8) 0.0086(8) -0.0006(9)
C14 0.0110(10) 0.0222(12) 0.0290(12) -0.0024(9) 0.0063(9) -0.0011(9)
C15 0.0172(11) 0.0237(13) 0.0276(12) -0.0033(9) -0.0029(9) -0.0017(9)
C16 0.0287(13) 0.0225(13) 0.0233(12) -0.0011(9) -0.0081(10) -0.0020(10)
C17 0.0332(14) 0.0270(14) 0.0152(11) -0.0002(9) 0.0022(10) -0.0027(11)
C18 0.0215(12) 0.0229(12) 0.0168(11) -0.0004(9) 0.0045(9) -0.0025(9)
C19 0.0167(11) 0.0134(11) 0.0177(10) -0.0012(8) 0.0010(8) -0.0015(8)
C20 0.0171(11) 0.0132(11) 0.0213(11) -0.0012(8) 0.0009(9) -0.0011(9)
C301 0.0144(10) 0.0172(11) 0.0177(10) -0.0015(8) 0.0030(8) -0.0035(8)
C302 0.0190(12) 0.0255(13) 0.0310(13) -0.0038(10) 0.0094(10) -0.0083(10)
C303 0.0229(12) 0.0184(12) 0.0322(13) 0.0045(9) 0.0083(10) -0.0019(9)
C304 0.0210(12) 0.0327(14) 0.0207(11) -0.0050(9) 0.0022(9) -0.0074(10)
C601 0.0292(13) 0.0179(12) 0.0210(11) -0.0006(9) 0.0092(10) 0.0047(10)
C602 0.0306(14) 0.0263(14) 0.0308(13) 0.0014(10) 0.0045(11) 0.0088(11)
C603 0.0455(16) 0.0217(13) 0.0321(13) 0.0006(10) 0.0209(12) 0.0090(11)
C604 0.0364(15) 0.0183(12) 0.0263(12) -0.0009(10) 0.0077(11) 0.0041(10)
C31 0.0125(10) 0.0192(11) 0.0111(9) -0.0012(8) 0.0031(8) 0.0002(8)
C32 0.0139(10) 0.0161(11) 0.0081(9) -0.0028(8) 0.0012(7) -0.0021(8)
O32 0.0161(7) 0.0166(8) 0.0149(7) 0.0017(6) 0.0055(6) -0.0007(6)
C33 0.0128(10) 0.0194(11) 0.0108(9) -0.0024(8) 0.0010(7) -0.0002(8)
C34 0.0121(10) 0.0256(12) 0.0165(10) -0.0006(9) 0.0036(8) 0.0004(9)
C35 0.0161(11) 0.0244(13) 0.0175(10) -0.0007(9) 0.0052(8) -0.0032(9)
C36 0.0231(12) 0.0220(12) 0.0131(10) -0.0036(8) 0.0051(9) -0.0037(9)
C37 0.0245(12) 0.0188(12) 0.0192(11) 0.0023(9) 0.0027(9) 0.0023(9)
C38 0.0161(11) 0.0212(12) 0.0206(11) 0.0011(9) 0.0044(9) 0.0024(9)
C39 0.0158(10) 0.0192(11) 0.0108(9) 0.0002(8) 0.0018(8) -0.0001(8)
C40 0.0159(10) 0.0210(12) 0.0123(10) -0.0013(8) 0.0030(8) -0.0024(9)
C41 0.0142(10) 0.0115(11) 0.0169(10) 0.0004(8) 0.0030(8) 0.0001(8)
N42 0.0137(9) 0.0170(10) 0.0181(9) 0.0001(7) 0.0051(7) 0.0013(7)
C43 0.0164(11) 0.0248(13) 0.0238(11) 0.0046(9) 0.0092(9) 0.0037(9)
C44 0.0106(10) 0.0275(13) 0.0319(13) 0.0054(10) 0.0061(9) 0.0028(9)
C45 0.0145(11) 0.0271(14) 0.0334(13) 0.0046(10) -0.0047(10) 0.0009(10)
C46 0.0254(13) 0.0233(13) 0.0250(12) 0.0023(9) -0.0130(10) 0.0009(10)
C47 0.0290(13) 0.0254(13) 0.0169(11) 0.0001(9) -0.0007(10) 0.0019(10)
C48 0.0191(11) 0.0203(12) 0.0202(11) 0.0003(9) 0.0017(9) 0.0018(9)
C49 0.0149(10) 0.0131(11) 0.0180(10) 0.0006(8) 0.0007(8) 0.0006(8)
C50 0.0142(11) 0.0184(12) 0.0264(12) 0.0028(9) -0.0015(9) 0.0012(9)
C331 0.0135(10) 0.0216(12) 0.0184(10) -0.0009(8) 0.0048(8) 0.0027(9)
C332 0.0258(13) 0.0217(13) 0.0320(13) -0.0074(10) 0.0087(10) 0.0016(10)
C333 0.0227(12) 0.0290(14) 0.0211(11) 0.0044(9) 0.0010(9) 0.0107(10)
C334 0.0196(12) 0.0287(14) 0.0360(14) 0.0036(10) 0.0122(10) 0.0078(10)
C361 0.0301(14) 0.0187(12) 0.0248(12) 0.0003(9) 0.0085(10) -0.0049(10)
C362 0.0456(16) 0.0243(14) 0.0304(13) 0.0089(10) 0.0110(12) -0.0004(12)
C363 0.069(2) 0.0285(16) 0.0435(17) -0.0104(12) 0.0270(16) -0.0195(14)
C364 0.0305(14) 0.0367(16) 0.0456(16) 0.0102(12) 0.0155(12) -0.0080(12)
C51 0.058(2) 0.067(2) 0.056(2) -0.0220(18) 0.0156(17) -0.0114(19)
Cl52 0.0676(6) 0.0799(7) 0.0664(6) -0.0109(5) 0.0359(5) -0.0257(5)
Cl53 0.1047(9) 0.0730(7) 0.0525(5) 0.0097(5) -0.0135(5) -0.0078(6)
C61 0.046(2) 0.066(2) 0.071(3) -0.0046(19) -0.0162(18) 0.0033(18)
Cl62 0.0789(8) 0.1420(12) 0.0837(8) 0.0254(7) -0.0116(6) -0.0415(8)
Cl63 0.0523(6) 0.0606(6) 0.1203(9) -0.0146(6) -0.0102(6) 0.0021(5)

loop_
_atom_type_symbol
_atom_type_description
_atom_type_scat_dispersion_real
_atom_type_scat_dispersion_imag
_atom_type_scat_source
C C 0.0033 0.0016 'International Tables Vol C Tables 4.2.6.8 and 6.1.1.4'
H H 0.0000 0.0000 'International Tables Vol C Tables 4.2.6.8 and 6.1.1.4'
N N 0.0061 0.0033 'International Tables Vol C Tables 4.2.6.8 and 6.1.1.4'
O O 0.0106 0.0060 'International Tables Vol C Tables 4.2.6.8 and 6.1.1.4'
Zn Zn 0.2839 1.4301 'International Tables Vol C Tables 4.2.6.8 and 6.1.1.4'
Cl Cl 0.1484 0.1585 'International Tables Vol C Tables 4.2.6.8 and 6.1.1.4'

loop_
_geom_angle_atom_site_label_1
_geom_angle_atom_site_label_2
_geom_angle_atom_site_label_3
_geom_angle
_geom_angle_site_symmetry_1
_geom_angle_site_symmetry_3
_geom_angle_publ_flag
O32 Zn O2 122.74(6) . . ?
O32 Zn N12 114.75(7) . . ?
O2 Zn N12 92.54(6) . . ?
O32 Zn N42 93.40(6) . . ?
O2 Zn N42 115.82(7) . . ?
N12 Zn N42 120.02(7) . . ?
C2 C1 C9 119.75(18) . . ?
C2 C1 C11 119.01(18) . . ?
C9 C1 C11 121.22(18) . . ?
O2 C2 C1 122.30(18) . . ?
O2 C2 C3 118.18(18) . . ?
C1 C2 C3 119.52(18) . . ?
C2 O2 Zn 109.09(12) . . ?
C4 C3 C2 117.50(19) . . ?
C4 C3 C301 122.28(19) . . ?
C2 C3 C301 120.21(18) . . ?
C3 C4 C10 123.4(2) . . ?
C3 C4 H4 118.3 . . ?
C10 C4 H4 118.3 . . ?
C6 C5 C10 123.2(2) . . ?
C6 C5 H5 118.4 . . ?
C10 C5 H5 118.4 . . ?
C5 C6 C7 115.8(2) . . ?
C5 C6 C601 120.6(2) . . ?
C7 C6 C601 123.6(2) . . ?
C8 C7 C6 122.7(2) . . ?
C8 C7 H7 118.6 . . ?
C6 C7 H7 118.6 . . ?
C7 C8 C9 121.4(2) . . ?
C7 C8 H8 119.3 . . ?
C9 C8 H8 119.3 . . ?
C10 C9 C8 116.69(19) . . ?
C10 C9 C1 118.87(19) . . ?
C8 C9 C1 124.35(19) . . ?
C9 C10 C5 120.1(2) . . ?
C9 C10 C4 118.88(19) . . ?
C5 C10 C4 121.0(2) . . ?
N12 C11 C19 120.05(19) . . ?
N12 C11 C1 118.02(17) . . ?
C19 C11 C1 121.80(18) . . ?
C11 N12 C13 120.67(18) . . ?
C11 N12 Zn 115.56(14) . . ?
C13 N12 Zn 120.11(14) . . ?
C14 C13 N12 122.77(19) . . ?
C14 C13 H13 118.6 . . ?
N12 C13 H13 118.6 . . ?
C13 C14 C20 119.1(2) . . ?
C13 C14 H14 120.4 . . ?
C20 C14 H14 120.4 . . ?
C16 C15 C20 120.7(2) . . ?
C16 C15 H15 119.7 . . ?
C20 C15 H15 119.7 . . ?
C15 C16 C17 120.4(2) . . ?
C15 C16 H16 119.8 . . ?
C17 C16 H16 119.8 . . ?
C18 C17 C16 120.5(2) . . ?
C18 C17 H17 119.8 . . ?
C16 C17 H17 119.8 . . ?
C17 C18 C19 120.6(2) . . ?
C17 C18 H18 119.7 . . ?
C19 C18 H18 119.7 . . ?
C18 C19 C20 118.96(19) . . ?
C18 C19 C11 122.6(2) . . ?
C20 C19 C11 118.28(19) . . ?
C14 C20 C19 118.91(19) . . ?
C14 C20 C15 122.2(2) . . ?
C19 C20 C15 118.9(2) . . ?
C302 C301 C3 111.02(18) . . ?
C302 C301 C303 106.66(18) . . ?
C3 C301 C303 109.88(17) . . ?
C302 C301 C304 108.76(18) . . ?
C3 C301 C304 110.89(17) . . ?
C303 C301 C304 109.53(19) . . ?
C301 C302 H30A 109.5 . . ?
C301 C302 H30B 109.5 . . ?
H30A C302 H30B 109.5 . . ?
C301 C302 H30C 109.5 . . ?
H30A C302 H30C 109.5 . . ?
H30B C302 H30C 109.5 . . ?
C301 C303 H30D 109.5 . . ?
C301 C303 H30E 109.5 . . ?
H30D C303 H30E 109.5 . . ?
C301 C303 H30F 109.5 . . ?
H30D C303 H30F 109.5 . . ?
H30E C303 H30F 109.5 . . ?
C301 C304 H30G 109.5 . . ?
C301 C304 H30H 109.5 . . ?
H30G C304 H30H 109.5 . . ?
C301 C304 H30I 109.5 . . ?
H30G C304 H30I 109.5 . . ?
H30H C304 H30I 109.5 . . ?
C6 C601 C604 111.9(2) . . ?
C6 C601 C602 109.89(18) . . ?
C604 C601 C602 108.47(19) . . ?
C6 C601 C603 110.35(18) . . ?
C604 C601 C603 107.97(19) . . ?
C602 C601 C603 108.1(2) . . ?
C601 C602 H60A 109.5 . . ?
C601 C602 H60B 109.5 . . ?
H60A C602 H60B 109.5 . . ?
C601 C602 H60C 109.5 . . ?
H60A C602 H60C 109.5 . . ?
H60B C602 H60C 109.5 . . ?
C601 C603 H60D 109.5 . . ?
C601 C603 H60E 109.5 . . ?
H60D C603 H60E 109.5 . . ?
C601 C603 H60F 109.5 . . ?
H60D C603 H60F 109.5 . . ?
H60E C603 H60F 109.5 . . ?
C601 C604 H60G 109.5 . . ?
C601 C604 H60H 109.5 . . ?
H60G C604 H60H 109.5 . . ?
C601 C604 H60I 109.5 . . ?
H60G C604 H60I 109.5 . . ?
H60H C604 H60I 109.5 . . ?
C32 C31 C39 120.46(18) . . ?
C32 C31 C41 119.63(18) . . ?
C39 C31 C41 119.91(18) . . ?
O32 C32 C31 121.81(18) . . ?
O32 C32 C33 119.05(18) . . ?
C31 C32 C33 119.13(18) . . ?
C32 O32 Zn 109.98(12) . . ?
C34 C33 C32 118.16(19) . . ?
C34 C33 C331 122.14(19) . . ?
C32 C33 C331 119.70(18) . . ?
C33 C34 C40 123.6(2) . . ?
C33 C34 H34 118.2 . . ?
C40 C34 H34 118.2 . . ?
C36 C35 C40 122.7(2) . . ?
C36 C35 H35 118.6 . . ?
C40 C35 H35 118.6 . . ?
C35 C36 C37 116.5(2) . . ?
C35 C36 C361 123.8(2) . . ?
C37 C36 C361 119.7(2) . . ?
C38 C37 C36 122.1(2) . . ?
C38 C37 H37 118.9 . . ?
C36 C37 H37 118.9 . . ?
C37 C38 C39 121.8(2) . . ?
C37 C38 H38 119.1 . . ?
C39 C38 H38 119.1 . . ?
C40 C39 C38 116.57(19) . . ?
C40 C39 C31 118.79(19) . . ?
C38 C39 C31 124.55(19) . . ?
C35 C40 C39 120.1(2) . . ?
C35 C40 C34 121.4(2) . . ?
C39 C40 C34 118.40(19) . . ?
N42 C41 C49 120.29(19) . . ?
N42 C41 C31 118.60(17) . . ?
C49 C41 C31 121.02(18) . . ?
C41 N42 C43 120.38(18) . . ?
C41 N42 Zn 114.94(14) . . ?
C43 N42 Zn 120.98(14) . . ?
C44 C43 N42 122.6(2) . . ?
C44 C43 H43 118.7 . . ?
N42 C43 H43 118.7 . . ?
C43 C44 C50 119.3(2) . . ?
C43 C44 H44 120.3 . . ?
C50 C44 H44 120.3 . . ?
C46 C45 C50 120.6(2) . . ?
C46 C45 H45 119.7 . . ?
C50 C45 H45 119.7 . . ?
C45 C46 C47 120.7(2) . . ?
C45 C46 H46 119.7 . . ?
C47 C46 H46 119.7 . . ?
C48 C47 C46 120.6(2) . . ?
C48 C47 H47 119.7 . . ?
C46 C47 H47 119.7 . . ?
C47 C48 C49 120.4(2) . . ?
C47 C48 H48 119.8 . . ?
C49 C48 H48 119.8 . . ?
C48 C49 C50 118.96(19) . . ?
C48 C49 C41 122.5(2) . . ?
C50 C49 C41 118.42(19) . . ?
C44 C50 C49 118.61(19) . . ?
C44 C50 C45 122.5(2) . . ?
C49 C50 C45 118.8(2) . . ?
C332 C331 C334 106.71(18) . . ?
C332 C331 C333 109.61(19) . . ?
C334 C331 C333 108.26(19) . . ?
C332 C331 C33 109.86(18) . . ?
C334 C331 C33 111.24(18) . . ?
C333 C331 C33 111.05(17) . . ?
C331 C332 H33A 109.5 . . ?
C331 C332 H33B 109.5 . . ?
H33A C332 H33B 109.5 . . ?
C331 C332 H33C 109.5 . . ?
H33A C332 H33C 109.5 . . ?
H33B C332 H33C 109.5 . . ?
C331 C333 H33D 109.5 . . ?
C331 C333 H33E 109.5 . . ?
H33D C333 H33E 109.5 . . ?
C331 C333 H33F 109.5 . . ?
H33D C333 H33F 109.5 . . ?
H33E C333 H33F 109.5 . . ?
C331 C334 H33G 109.5 . . ?
C331 C334 H33H 109.5 . . ?
H33G C334 H33H 109.5 . . ?
C331 C334 H33I 109.5 . . ?
H33G C334 H33I 109.5 . . ?
H33H C334 H33I 109.5 . . ?
C364 C361 C363 108.4(2) . . ?
C364 C361 C36 112.2(2) . . ?
C363 C361 C36 110.05(19) . . ?
C364 C361 C362 107.7(2) . . ?
C363 C361 C362 109.2(2) . . ?
C36 C361 C362 109.19(19) . . ?
C361 C362 H36A 109.5 . . ?
C361 C362 H36B 109.5 . . ?
H36A C362 H36B 109.5 . . ?
C361 C362 H36C 109.5 . . ?
H36A C362 H36C 109.5 . . ?
H36B C362 H36C 109.5 . . ?
C361 C363 H36D 109.5 . . ?
C361 C363 H36E 109.5 . . ?
H36D C363 H36E 109.5 . . ?
C361 C363 H36F 109.5 . . ?
H36D C363 H36F 109.5 . . ?
H36E C363 H36F 109.5 . . ?
C361 C364 H36G 109.5 . . ?
C361 C364 H36H 109.5 . . ?
H36G C364 H36H 109.5 . . ?
C361 C364 H36I 109.5 . . ?
H36G C364 H36I 109.5 . . ?
H36H C364 H36I 109.5 . . ?
Cl53 C51 Cl52 114.1(2) . . ?
Cl53 C51 H51A 108.7 . . ?
Cl52 C51 H51A 108.7 . . ?
Cl53 C51 H51B 108.7 . . ?
Cl52 C51 H51B 108.7 . . ?
H51A C51 H51B 107.6 . . ?
Cl63 C61 Cl62 111.3(2) . . ?
Cl63 C61 H61A 109.4 . . ?
Cl62 C61 H61A 109.4 . . ?
Cl63 C61 H61B 109.4 . . ?
Cl62 C61 H61B 109.4 . . ?
H61A C61 H61B 108.0 . . ?

loop_
_geom_bond_atom_site_label_1
_geom_bond_atom_site_label_2
_geom_bond_distance
_geom_bond_site_symmetry_2
_geom_bond_publ_flag
Zn O32 1.9114(14) . ?
Zn O2 1.9182(14) . ?
Zn N12 2.0209(17) . ?
Zn N42 2.0286(18) . ?
C1 C2 1.406(3) . ?
C1 C9 1.440(3) . ?
C1 C11 1.485(3) . ?
C2 O2 1.331(2) . ?
C2 C3 1.452(3) . ?
C3 C4 1.365(3) . ?
C3 C301 1.532(3) . ?
C4 C10 1.419(3) . ?
C4 H4 0.9300 . ?
C5 C6 1.379(3) . ?
C5 C10 1.410(3) . ?
C5 H5 0.9300 . ?
C6 C7 1.412(3) . ?
C6 C601 1.531(3) . ?
C7 C8 1.369(3) . ?
C7 H7 0.9300 . ?
C8 C9 1.420(3) . ?
C8 H8 0.9300 . ?
C9 C10 1.406(3) . ?
C11 N12 1.334(3) . ?
C11 C19 1.439(3) . ?
N12 C13 1.366(3) . ?
C13 C14 1.356(3) . ?
C13 H13 0.9300 . ?
C14 C20 1.407(3) . ?
C14 H14 0.9300 . ?
C15 C16 1.357(3) . ?
C15 C20 1.425(3) . ?
C15 H15 0.9300 . ?
C16 C17 1.408(4) . ?
C16 H16 0.9300 . ?
C17 C18 1.370(3) . ?
C17 H17 0.9300 . ?
C18 C19 1.413(3) . ?
C18 H18 0.9300 . ?
C19 C20 1.419(3) . ?
C301 C302 1.531(3) . ?
C301 C303 1.534(3) . ?
C301 C304 1.534(3) . ?
C302 H30A 0.9600 . ?
C302 H30B 0.9600 . ?
C302 H30C 0.9600 . ?
C303 H30D 0.9600 . ?
C303 H30E 0.9600 . ?
C303 H30F 0.9600 . ?
C304 H30G 0.9600 . ?
C304 H30H 0.9600 . ?
C304 H30I 0.9600 . ?
C601 C604 1.533(3) . ?
C601 C602 1.534(3) . ?
C601 C603 1.536(3) . ?
C602 H60A 0.9600 . ?
C602 H60B 0.9600 . ?
C602 H60C 0.9600 . ?
C603 H60D 0.9600 . ?
C603 H60E 0.9600 . ?
C603 H60F 0.9600 . ?
C604 H60G 0.9600 . ?
C604 H60H 0.9600 . ?
C604 H60I 0.9600 . ?
C31 C32 1.408(3) . ?
C31 C39 1.437(3) . ?
C31 C41 1.480(3) . ?
C32 O32 1.331(2) . ?
C32 C33 1.446(3) . ?
C33 C34 1.361(3) . ?
C33 C331 1.537(3) . ?
C34 C40 1.425(3) . ?
C34 H34 0.9300 . ?
C35 C36 1.371(3) . ?
C35 C40 1.412(3) . ?
C35 H35 0.9300 . ?
C36 C37 1.416(3) . ?
C36 C361 1.534(3) . ?
C37 C38 1.364(3) . ?
C37 H37 0.9300 . ?
C38 C39 1.414(3) . ?
C38 H38 0.9300 . ?
C39 C40 1.414(3) . ?
C41 N42 1.334(3) . ?
C41 C49 1.438(3) . ?
N42 C43 1.366(3) . ?
C43 C44 1.365(3) . ?
C43 H43 0.9300 . ?
C44 C50 1.405(3) . ?
C44 H44 0.9300 . ?
C45 C46 1.359(3) . ?
C45 C50 1.424(3) . ?
C45 H45 0.9300 . ?
C46 C47 1.401(3) . ?
C46 H46 0.9300 . ?
C47 C48 1.371(3) . ?
C47 H47 0.9300 . ?
C48 C49 1.415(3) . ?
C48 H48 0.9300 . ?
C49 C50 1.418(3) . ?
C331 C332 1.531(3) . ?
C331 C334 1.531(3) . ?
C331 C333 1.535(3) . ?
C332 H33A 0.9600 . ?
C332 H33B 0.9600 . ?
C332 H33C 0.9600 . ?
C333 H33D 0.9600 . ?
C333 H33E 0.9600 . ?
C333 H33F 0.9600 . ?
C334 H33G 0.9600 . ?
C334 H33H 0.9600 . ?
C334 H33I 0.9600 . ?
C361 C364 1.528(3) . ?
C361 C363 1.529(3) . ?
C361 C362 1.537(3) . ?
C362 H36A 0.9600 . ?
C362 H36B 0.9600 . ?
C362 H36C 0.9600 . ?
C363 H36D 0.9600 . ?
C363 H36E 0.9600 . ?
C363 H36F 0.9600 . ?
C364 H36G 0.9600 . ?
C364 H36H 0.9600 . ?
C364 H36I 0.9600 . ?
C51 Cl53 1.717(4) . ?
C51 Cl52 1.774(4) . ?
C51 H51A 0.9700 . ?
C51 H51B 0.9700 . ?
C61 Cl63 1.728(4) . ?
C61 Cl62 1.748(4) . ?
C61 H61A 0.9700 . ?
C61 H61B 0.9700 . ?

loop_
_geom_torsion_atom_site_label_1
_geom_torsion_atom_site_label_2
_geom_torsion_atom_site_label_3
_geom_torsion_atom_site_label_4
_geom_torsion
_geom_torsion_site_symmetry_1
_geom_torsion_site_symmetry_2
_geom_torsion_site_symmetry_3
_geom_torsion_site_symmetry_4
_geom_torsion_publ_flag
C9 C1 C2 O2 165.12(18) . . . . ?
C11 C1 C2 O2 -13.6(3) . . . . ?
C9 C1 C2 C3 -15.5(3) . . . . ?
C11 C1 C2 C3 165.80(18) . . . . ?
C1 C2 O2 Zn -46.2(2) . . . . ?
C3 C2 O2 Zn 134.41(15) . . . . ?
O32 Zn O2 C2 -179.22(11) . . . . ?
N12 Zn O2 C2 58.99(13) . . . . ?
N42 Zn O2 C2 -66.31(13) . . . . ?
O2 C2 C3 C4 -166.38(18) . . . . ?
C1 C2 C3 C4 14.2(3) . . . . ?
O2 C2 C3 C301 13.1(3) . . . . ?
C1 C2 C3 C301 -166.34(18) . . . . ?
C2 C3 C4 C10 -2.7(3) . . . . ?
C301 C3 C4 C10 177.87(18) . . . . ?
C10 C5 C6 C7 0.1(3) . . . . ?
C10 C5 C6 C601 179.64(19) . . . . ?
C5 C6 C7 C8 0.3(3) . . . . ?
C601 C6 C7 C8 -179.2(2) . . . . ?
C6 C7 C8 C9 0.4(3) . . . . ?
C7 C8 C9 C10 -1.5(3) . . . . ?
C7 C8 C9 C1 175.2(2) . . . . ?
C2 C1 C9 C10 5.2(3) . . . . ?
C11 C1 C9 C10 -176.16(18) . . . . ?
C2 C1 C9 C8 -171.47(19) . . . . ?
C11 C1 C9 C8 7.2(3) . . . . ?
C8 C9 C10 C5 1.9(3) . . . . ?
C1 C9 C10 C5 -174.99(19) . . . . ?
C8 C9 C10 C4 -176.91(19) . . . . ?
C1 C9 C10 C4 6.2(3) . . . . ?
C6 C5 C10 C9 -1.3(3) . . . . ?
C6 C5 C10 C4 177.51(19) . . . . ?
C3 C4 C10 C9 -7.5(3) . . . . ?
C3 C4 C10 C5 173.7(2) . . . . ?
C2 C1 C11 N12 54.3(3) . . . . ?
C9 C1 C11 N12 -124.4(2) . . . . ?
C2 C1 C11 C19 -121.5(2) . . . . ?
C9 C1 C11 C19 59.8(3) . . . . ?
C19 C11 N12 C13 -5.0(3) . . . . ?
C1 C11 N12 C13 179.13(19) . . . . ?
C19 C11 N12 Zn 153.47(16) . . . . ?
C1 C11 N12 Zn -22.4(2) . . . . ?
O32 Zn N12 C11 -153.85(14) . . . . ?
O2 Zn N12 C11 -25.79(15) . . . . ?
N42 Zn N12 C11 96.16(15) . . . . ?
O32 Zn N12 C13 4.72(18) . . . . ?
O2 Zn N12 C13 132.79(16) . . . . ?
N42 Zn N12 C13 -105.26(16) . . . . ?
C11 N12 C13 C14 2.3(3) . . . . ?
Zn N12 C13 C14 -155.18(18) . . . . ?
N12 C13 C14 C20 2.2(3) . . . . ?
C20 C15 C16 C17 -0.4(4) . . . . ?
C15 C16 C17 C18 0.1(4) . . . . ?
C16 C17 C18 C19 0.4(4) . . . . ?
C17 C18 C19 C20 -0.5(3) . . . . ?
C17 C18 C19 C11 175.4(2) . . . . ?
N12 C11 C19 C18 -172.7(2) . . . . ?
C1 C11 C19 C18 3.1(3) . . . . ?
N12 C11 C19 C20 3.2(3) . . . . ?
C1 C11 C19 C20 178.92(19) . . . . ?
C13 C14 C20 C19 -3.8(3) . . . . ?
C13 C14 C20 C15 173.1(2) . . . . ?
C18 C19 C20 C14 177.2(2) . . . . ?
C11 C19 C20 C14 1.2(3) . . . . ?
C18 C19 C20 C15 0.1(3) . . . . ?
C11 C19 C20 C15 -175.9(2) . . . . ?
C16 C15 C20 C14 -176.7(2) . . . . ?
C16 C15 C20 C19 0.3(3) . . . . ?
C4 C3 C301 C302 -10.7(3) . . . . ?
C2 C3 C301 C302 169.85(18) . . . . ?
C4 C3 C301 C303 -128.5(2) . . . . ?
C2 C3 C301 C303 52.1(2) . . . . ?
C4 C3 C301 C304 110.3(2) . . . . ?
C2 C3 C301 C304 -69.1(2) . . . . ?
C5 C6 C601 C604 176.36(19) . . . . ?
C7 C6 C601 C604 -4.2(3) . . . . ?
C5 C6 C601 C602 -63.0(3) . . . . ?
C7 C6 C601 C602 116.4(2) . . . . ?
C5 C6 C601 C603 56.1(3) . . . . ?
C7 C6 C601 C603 -124.4(2) . . . . ?
C39 C31 C32 O32 167.76(18) . . . . ?
C41 C31 C32 O32 -11.7(3) . . . . ?
C39 C31 C32 C33 -13.1(3) . . . . ?
C41 C31 C32 C33 167.36(18) . . . . ?
C31 C32 O32 Zn -46.6(2) . . . . ?
C33 C32 O32 Zn 134.31(15) . . . . ?
O2 Zn O32 C32 -178.78(11) . . . . ?
N12 Zn O32 C32 -68.01(14) . . . . ?
N42 Zn O32 C32 57.38(13) . . . . ?
O32 C32 C33 C34 -169.16(18) . . . . ?
C31 C32 C33 C34 11.7(3) . . . . ?
O32 C32 C33 C331 10.8(3) . . . . ?
C31 C32 C33 C331 -168.32(18) . . . . ?
C32 C33 C34 C40 -2.0(3) . . . . ?
C331 C33 C34 C40 178.04(18) . . . . ?
C40 C35 C36 C37 1.0(3) . . . . ?
C40 C35 C36 C361 -179.1(2) . . . . ?
C35 C36 C37 C38 0.2(3) . . . . ?
C361 C36 C37 C38 -179.7(2) . . . . ?
C36 C37 C38 C39 -1.4(3) . . . . ?
C37 C38 C39 C40 1.3(3) . . . . ?
C37 C38 C39 C31 177.9(2) . . . . ?
C32 C31 C39 C40 4.7(3) . . . . ?
C41 C31 C39 C40 -175.78(18) . . . . ?
C32 C31 C39 C38 -171.75(19) . . . . ?
C41 C31 C39 C38 7.7(3) . . . . ?
C36 C35 C40 C39 -1.0(3) . . . . ?
C36 C35 C40 C34 177.10(19) . . . . ?
C38 C39 C40 C35 -0.2(3) . . . . ?
C31 C39 C40 C35 -176.91(19) . . . . ?
C38 C39 C40 C34 -178.34(18) . . . . ?
C31 C39 C40 C34 4.9(3) . . . . ?
C33 C34 C40 C35 175.5(2) . . . . ?
C33 C34 C40 C39 -6.4(3) . . . . ?
C32 C31 C41 N42 54.2(3) . . . . ?
C39 C31 C41 N42 -125.3(2) . . . . ?
C32 C31 C41 C49 -122.6(2) . . . . ?
C39 C31 C41 C49 57.9(3) . . . . ?
C49 C41 N42 C43 -6.6(3) . . . . ?
C31 C41 N42 C43 176.59(19) . . . . ?
C49 C41 N42 Zn 151.90(16) . . . . ?
C31 C41 N42 Zn -24.9(2) . . . . ?
O32 Zn N42 C41 -22.64(15) . . . . ?
O2 Zn N42 C41 -151.74(14) . . . . ?
N12 Zn N42 C41 98.60(15) . . . . ?
O32 Zn N42 C43 135.76(17) . . . . ?
O2 Zn N42 C43 6.67(19) . . . . ?
N12 Zn N42 C43 -103.00(17) . . . . ?
C41 N42 C43 C44 1.7(3) . . . . ?
Zn N42 C43 C44 -155.50(18) . . . . ?
N42 C43 C44 C50 3.6(4) . . . . ?
C50 C45 C46 C47 -0.7(4) . . . . ?
C45 C46 C47 C48 -0.2(4) . . . . ?
C46 C47 C48 C49 0.5(4) . . . . ?
C47 C48 C49 C50 0.0(3) . . . . ?
C47 C48 C49 C41 176.9(2) . . . . ?
N42 C41 C49 C48 -170.6(2) . . . . ?
C31 C41 C49 C48 6.1(3) . . . . ?
N42 C41 C49 C50 6.2(3) . . . . ?
C31 C41 C49 C50 -177.07(19) . . . . ?
C43 C44 C50 C49 -3.7(3) . . . . ?
C43 C44 C50 C45 173.0(2) . . . . ?
C48 C49 C50 C44 176.0(2) . . . . ?
C41 C49 C50 C44 -1.0(3) . . . . ?
C48 C49 C50 C45 -0.8(3) . . . . ?
C41 C49 C50 C45 -177.8(2) . . . . ?
C46 C45 C50 C44 -175.5(2) . . . . ?
C46 C45 C50 C49 1.2(3) . . . . ?
C34 C33 C331 C332 -126.2(2) . . . . ?
C32 C33 C331 C332 53.9(2) . . . . ?
C34 C33 C331 C334 -8.3(3) . . . . ?
C32 C33 C331 C334 171.79(18) . . . . ?
C34 C33 C331 C333 112.4(2) . . . . ?
C32 C33 C331 C333 -67.6(2) . . . . ?
C35 C36 C361 C364 0.3(3) . . . . ?
C37 C36 C361 C364 -179.7(2) . . . . ?
C35 C36 C361 C363 -120.5(3) . . . . ?
C37 C36 C361 C363 59.5(3) . . . . ?
C35 C36 C361 C362 119.6(2) . . . . ?
C37 C36 C361 C362 -60.4(3) . . . . ?
